data_7122783
loop_
_publ_author_name
'Zaworotko, Michael'
'Sanii, Rana'
'Hua, Carol'
'Patyk-Ka\'zmierczak, Ewa'

_publ_section_title
;
 Solvent-Directed Control over the Topology of Entanglement in Square
 Lattice (sql) Coordination Networks
;
_journal_name_full 'Chemical Communications'
_journal_paper_doi 10.1039/C8CC09152H
_journal_year 2019
_chemical_formula_moiety 'C66 H54 N12 O6 S2 Zn'
_chemical_formula_sum 'C66 H54 N12 O6 S2 Zn'
_chemical_formula_weight 1240.70
_space_group_crystal_system monoclinic
_space_group_IT_number 14
_space_group_name_Hall '-P 2yn'
_space_group_name_H-M_alt 'P 1 21/n 1'
_symmetry_space_group_name_Hall '-P 2yn'
_symmetry_space_group_name_H-M 'P 1 21/n 1'
_atom_sites_solution_hydrogens difmap
_audit_creation_date 2018-06-07
_audit_creation_method
;
Olex2 1.2
(compiled 2018.05.18 svn.r3508 for OlexSys, GUI svn.r5497)
;
_audit_update_record
;
2018-11-05 deposited with the CCDC.
2019-01-09 downloaded from the CCDC.
;
_cell_angle_alpha 90
_cell_angle_beta 111.389(10)
_cell_angle_gamma 90
_cell_formula_units_Z 4
_cell_length_a 17.908(5)
_cell_length_b 14.810(4)
_cell_length_c 23.713(7)
_cell_measurement_reflns_used 9359
_cell_measurement_temperature 100(2)
_cell_measurement_theta_max 72.62
_cell_measurement_theta_min 5.00
_cell_volume 5856(3)
_computing_cell_refinement 'SAINT V8.38A (?, 2016)'
_computing_data_reduction 'SAINT V8.38A (?, 2016)'
_computing_molecular_graphics 'Olex2 (Dolomanov et al., 2009)'
_computing_publication_material 'Olex2 (Dolomanov et al., 2009)'
_computing_structure_refinement 'ShelXL (Sheldrick, 2015)'
_computing_structure_solution 'XT (Sheldrick, 2015)'
_diffrn_ambient_temperature 100.06
_diffrn_measured_fraction_theta_full 0.998
_diffrn_measured_fraction_theta_max 0.985
_diffrn_measurement_device_type 'Bruker APEX-II CCD'
_diffrn_measurement_method '\f and \w scans'
_diffrn_radiation_type CuK\a
_diffrn_radiation_wavelength 1.54178
_diffrn_reflns_av_R_equivalents 0.0360
_diffrn_reflns_av_unetI/netI 0.0252
_diffrn_reflns_Laue_measured_fraction_full 0.998
_diffrn_reflns_Laue_measured_fraction_max 0.985
_diffrn_reflns_limit_h_max 18
_diffrn_reflns_limit_h_min -22
_diffrn_reflns_limit_k_max 18
_diffrn_reflns_limit_k_min -16
_diffrn_reflns_limit_l_max 27
_diffrn_reflns_limit_l_min -29
_diffrn_reflns_number 66752
_diffrn_reflns_point_group_measured_fraction_full 0.998
_diffrn_reflns_point_group_measured_fraction_max 0.985
_diffrn_reflns_theta_full 67.679
_diffrn_reflns_theta_max 72.748
_diffrn_reflns_theta_min 2.676
_exptl_absorpt_coefficient_mu 1.783
_exptl_absorpt_correction_T_max 0.7536
_exptl_absorpt_correction_T_min 0.6810
_exptl_absorpt_correction_type multi-scan
_exptl_absorpt_process_details
'SADABS-2016/2 (Bruker,2016/2) was used for absorption correction. wR2(int) was 0.1344 before and 0.0961 after correction. The Ratio of minimum to maximum transmission is 0.9037. The \l/2 correction factor is Not present.'
_exptl_crystal_colour yellow
_exptl_crystal_colour_primary yellow
_exptl_crystal_density_diffrn 1.407
_exptl_crystal_description irregular
_exptl_crystal_F_000 2576
_exptl_crystal_size_max 0.16
_exptl_crystal_size_mid 0.119
_exptl_crystal_size_min 0.071
_refine_diff_density_max 0.415
_refine_diff_density_min -0.450
_refine_diff_density_rms 0.050
_refine_ls_extinction_method none
_refine_ls_goodness_of_fit_ref 1.030
_refine_ls_hydrogen_treatment noref
_refine_ls_matrix_type full
_refine_ls_number_parameters 784
_refine_ls_number_reflns 11491
_refine_ls_number_restraints 0
_refine_ls_restrained_S_all 1.030
_refine_ls_R_factor_all 0.0363
_refine_ls_R_factor_gt 0.0321
_refine_ls_shift/su_max 0.002
_refine_ls_shift/su_mean 0.000
_refine_ls_structure_factor_coef Fsqd
_refine_ls_weighting_details 'w=1/[\s^2^(Fo^2^)+(0.0408P)^2^+3.8774P] where P=(Fo^2^+2Fc^2^)/3'
_refine_ls_weighting_scheme calc
_refine_ls_wR_factor_gt 0.0831
_refine_ls_wR_factor_ref 0.0866
_reflns_Friedel_coverage 0.000
_reflns_number_gt 10360
_reflns_number_total 11491
_reflns_threshold_expression 'I > 2\s(I)'
_cod_data_source_file c8cc09152h2.cif
_cod_data_source_block comp6
_cod_database_code 7122783
_shelx_shelxl_version_number 2014/7
_shelx_space_group_comment
;
The symmetry employed for this shelxl refinement is uniquely defined
by the following loop, which should always be used as a source of
symmetry information in preference to the above space-group names.
They are only intended as comments.
;
_shelx_estimated_absorpt_t_max 0.884
_shelx_estimated_absorpt_t_min 0.764
_olex2_refinement_description
;
1. Others
 Fixed Uiso: H2A(0.022) H2B(0.023) H4A(0.023) H4B(0.025) H5A(0.022) H5B(0.024)
 H6C(0.03) H6D(0.024) H7A(0.024) H7B(0.03) H7C(0.036) H7D(0.026) H8A(0.027)
 H8B(0.03) H9C(0.039) H9D(0.029) H10A(0.024) H10B(0.022) H10C(0.033)
 H10D(0.029) H11A(0.022) H11B(0.022) H11C(0.068) H11D(0.068) H11E(0.068)
 H11F(0.037) H11G(0.037) H11H(0.037) H13A(0.029) H13B(0.023) H15A(0.033)
 H15B(0.024) H16A(0.031) H16B(0.024) H18A(0.026) H18B(0.021) H19A(0.027)
 H19B(0.022) H20A(0.025) H20B(0.024) H23A(0.028) H23B(0.047) H24A(0.029)
 H24B(0.047) H26A(0.023) H26B(0.043) H27A(0.023) H27B(0.04) H29A(0.021)
 H29B(0.027) H31A(0.028) H31B(0.042) H32A(0.027) H32B(0.043)
 Fixed X: H2A(0.677469) H2B(0.50472) H4A(0.88418) H4B(0.304429) H5A(0.78434)
 H5B(0.405149) H6C(0.53376) H6D(0.767341) H7A(0.88664) H7B(0.453409)
 H7C(0.54862) H7D(0.77086) H8A(0.92629) H8B(0.416439) H9C(0.53228)
 H9D(0.577419) H10A(0.8055) H10B(0.22069) H10C(0.51547) H10D(0.57296)
 H11A(0.76554) H11B(0.262321) H11C(0.610901) H11D(0.52488) H11E(0.532729)
 H11F(0.698311) H11G(0.621081) H11H(0.70904) H13A(0.839629) H13B(0.398981)
 H15A(0.829) H15B(0.42555) H16A(0.85409) H16B(0.397261) H18A(0.97129)
 H18B(0.202049) H19A(0.942509) H19B(0.227921) H20A(0.91416) H20B(0.3127)
 H23A(0.90064) H23B(0.22375) H24A(0.928741) H24B(0.197181) H26A(1.120951)
 H26B(0.1714) H27A(1.089149) H27B(0.18873) H29A(1.08721) H29B(0.13922)
 H31A(1.02631) H31B(0.145221) H32A(0.995689) H32B(0.18606)
 Fixed Y: H2A(0.68005) H2B(0.336679) H4A(0.61252) H4B(0.3876) H5A(0.49032)
 H5B(0.50593) H6C(0.866549) H6D(0.16977) H7A(0.79125) H7B(0.22716)
 H7C(0.935579) H7D(0.01714) H8A(0.93534) H8B(0.080449) H9C(0.693361)
 H9D(0.05273) H10A(0.899961) H10B(0.10044) H10C(0.623071) H10D(0.204559)
 H11A(0.756409) H11B(0.24395) H11C(0.878921) H11D(0.92589) H11E(0.82965) H11F(-
 0.08432) H11G(-0.10281) H11H(-0.113091) H13A(1.07388) H13B(-0.059931)
 H15A(1.23396) H15B(-0.2198) H16A(1.384689) H16B(-0.372819) H18A(1.30567) H18B(-
 0.30554) H19A(1.15585) H19B(-0.15334) H20A(1.500589) H20B(-0.495551)
 H23A(1.629861) H23B(-0.626551) H24A(1.776109) H24B(-0.77265) H26A(1.68407)
 H26B(-0.67703) H27A(1.536649) H27B(-0.53091) H29A(1.80881) H29B(-0.805619)
 H31A(2.04087) H31B(-1.03522) H32A(1.920569) H32B(-0.915521)
 Fixed Z: H2A(0.40171) H2B(0.26085) H4A(0.38296) H4B(0.29361) H5A(0.340549)
 H5B(0.34228) H6C(0.41858) H6D(0.269589) H7A(0.377509) H7B(0.204539)
 H7C(0.51054) H7D(0.295569) H8A(0.418489) H8B(0.169861) H9C(0.58307)
 H9D(0.342669) H10A(0.532269) H10B(0.216889) H10C(0.49084) H10D(0.3166)
 H11A(0.491321) H11B(0.25736) H11C(0.63763) H11D(0.607961) H11E(0.64031)
 H11F(0.38355) H11G(0.323901) H11H(0.321891) H13A(0.42496) H13B(0.218961)
 H15A(0.40195) H15B(0.246849) H16A(0.43126) H16B(0.225941) H18A(0.605781)
 H18B(0.078321) H19A(0.57704) H19B(0.10077) H20A(0.508881) H20B(0.161942)
 H23A(0.542449) H23B(0.14692) H24A(0.580629) H24B(0.10733) H26A(0.721121) H26B(-
 0.05817) H27A(0.68533) H27B(-0.019991) H29A(0.77125) H29B(-0.09444)
 H31A(0.683311) H31B(-0.00907) H32A(0.60591) H32B(0.06911)
;
_olex2_submission_special_instructions 'No special instructions were received'

loop_
_space_group_symop_operation_xyz
'x, y, z'
'-x+1/2, y+1/2, -z+1/2'
'-x, -y, -z'
'x-1/2, -y-1/2, z-1/2'

loop_
_atom_site_label
_atom_site_type_symbol
_atom_site_fract_x
_atom_site_fract_y
_atom_site_fract_z
_atom_site_U_iso_or_equiv
_atom_site_adp_type
_atom_site_occupancy
_atom_site_site_symmetry_order
_atom_site_calc_flag
Zn1 Zn 0.59476(2) 0.50007(2) 0.33942(2) 0.01796(6) Uani 1 1 d
S2C S 0.50371(2) 0.68913(2) 0.37318(2) 0.01856(9) Uani 1 1 d
S2D S 0.65941(2) 0.31534(2) 0.26446(2) 0.01727(8) Uani 1 1 d
O1C O 0.55014(7) 0.60474(7) 0.38501(5) 0.0230(2) Uani 1 1 d
O1D O 0.64862(7) 0.37023(7) 0.31289(5) 0.0205(2) Uani 1 1 d
O3C O 0.41818(7) 0.67293(7) 0.34706(5) 0.0260(3) Uani 1 1 d
O3D O 0.73074(7) 0.33801(8) 0.25248(6) 0.0273(3) Uani 1 1 d
O4C O 0.53370(7) 0.75356(7) 0.34011(5) 0.0231(2) Uani 1 1 d
O4D O 0.58598(6) 0.31286(7) 0.21047(5) 0.0204(2) Uani 1 1 d
N1A N 0.70437(7) 0.56781(8) 0.36519(6) 0.0173(3) Uani 1 1 d
N1B N 0.48197(8) 0.43821(8) 0.30855(6) 0.0182(3) Uani 1 1 d
N3A N 0.79223(7) 0.67651(8) 0.40317(6) 0.0160(2) Uani 1 1 d
N3B N 0.39271(8) 0.33239(8) 0.26483(6) 0.0176(3) Uani 1 1 d
N12A N 0.88882(8) 1.01980(9) 0.50334(6) 0.0225(3) Uani 1 1 d
N12B N 0.29336(8) -0.01506(8) 0.17310(6) 0.0189(3) Uani 1 1 d
N21A N 0.97723(8) 1.47667(8) 0.59285(6) 0.0192(3) Uani 1 1 d
N21B N 0.22496(8) -0.47354(9) 0.08639(6) 0.0218(3) Uani 1 1 d
N28A N 1.04025(7) 1.83209(8) 0.67965(6) 0.0176(3) Uani 1 1 d
N28B N 0.16906(8) -0.82767(8) -0.00362(6) 0.0206(3) Uani 1 1 d
N30A N 1.06651(8) 1.94010(8) 0.74897(6) 0.0190(3) Uani 1 1 d
N30B N 0.13267(8) -0.93537(8) -0.07313(6) 0.0209(3) Uani 1 1 d
C2A C 0.71668(9) 0.64737(10) 0.39180(7) 0.0183(3) Uani 1 1 d
H2A H 0.6775 0.6800 0.4017 0.022 Uiso 1 1 d
C2B C 0.46738(9) 0.36425(10) 0.27546(7) 0.0194(3) Uani 1 1 d
H2B H 0.5047 0.3367 0.2608 0.023 Uiso 1 1 d
C4A C 0.83057(9) 0.61113(10) 0.38173(7) 0.0194(3) Uani 1 1 d
H4A H 0.8842 0.6125 0.3830 0.023 Uiso 1 1 d
C4B C 0.35710(9) 0.39159(10) 0.29305(8) 0.0212(3) Uani 1 1 d
H4B H 0.3044 0.3876 0.2936 0.025 Uiso 1 1 d
C5A C 0.77536(9) 0.54453(10) 0.35854(7) 0.0187(3) Uani 1 1 d
H5A H 0.7843 0.4903 0.3405 0.022 Uiso 1 1 d
C5B C 0.41266(9) 0.45617(10) 0.31963(7) 0.0200(3) Uani 1 1 d
H5B H 0.4051 0.5059 0.3423 0.024 Uiso 1 1 d
C5C C 0.52252(9) 0.73823(10) 0.44548(7) 0.0202(3) Uani 1 1 d
C5D C 0.67049(9) 0.20215(10) 0.29114(7) 0.0173(3) Uani 1 1 d
C6A C 0.82181(9) 0.76191(9) 0.43025(7) 0.0158(3) Uani 1 1 d
C6B C 0.36337(9) 0.24738(9) 0.23673(7) 0.0175(3) Uani 1 1 d
C6C C 0.53287(10) 0.83106(11) 0.45171(8) 0.0250(3) Uani 1 1 d
H6C H 0.5338 0.8665 0.4186 0.030 Uiso 1 1 d
C6D C 0.72882(9) 0.14620(10) 0.28456(7) 0.0199(3) Uani 1 1 d
H6D H 0.7673 0.1698 0.2696 0.024 Uiso 1 1 d
C7A C 0.86985(10) 0.81372(10) 0.40851(7) 0.0198(3) Uani 1 1 d
H7A H 0.8866 0.7913 0.3775 0.024 Uiso 1 1 d
C7B C 0.40779(10) 0.20001(11) 0.20895(8) 0.0246(3) Uani 1 1 d
H7B H 0.4534 0.2272 0.2045 0.030 Uiso 1 1 d
C7C C 0.54193(11) 0.87193(12) 0.50669(8) 0.0299(4) Uani 1 1 d
H7C H 0.5486 0.9356 0.5105 0.036 Uiso 1 1 d
C7D C 0.73066(9) 0.05523(10) 0.30001(7) 0.0216(3) Uani 1 1 d
H7D H 0.7709 0.0171 0.2956 0.026 Uiso 1 1 d
C8A C 0.89306(10) 0.89922(10) 0.43280(8) 0.0226(3) Uani 1 1 d
H8A H 0.9263 0.9353 0.4185 0.027 Uiso 1 1 d
C8B C 0.38534(10) 0.11346(11) 0.18779(8) 0.0247(3) Uani 1 1 d
H8B H 0.4164 0.0804 0.1699 0.030 Uiso 1 1 d
C8C C 0.54142(10) 0.82162(14) 0.55617(8) 0.0307(4) Uani 1 1 d
C8D C 0.67456(9) 0.01914(10) 0.32185(7) 0.0199(3) Uani 1 1 d
C9A C 0.86790(9) 0.93233(10) 0.47803(7) 0.0196(3) Uani 1 1 d
C9B C 0.31709(9) 0.07451(10) 0.19276(7) 0.0181(3) Uani 1 1 d
C9C C 0.53204(11) 0.72886(14) 0.54963(8) 0.0326(4) Uani 1 1 d
H9C H 0.5323 0.6934 0.5831 0.039 Uiso 1 1 d
C9D C 0.61612(10) 0.07624(11) 0.32784(8) 0.0239(3) Uani 1 1 d
H9D H 0.5774 0.0527 0.3427 0.029 Uiso 1 1 d
C10A C 0.82119(10) 0.87834(10) 0.50052(7) 0.0204(3) Uani 1 1 d
H10A H 0.8055 0.9000 0.5323 0.024 Uiso 1 1 d
C10B C 0.26956(9) 0.12492(10) 0.21654(7) 0.0183(3) Uani 1 1 d
H10B H 0.2207 0.1004 0.2169 0.022 Uiso 1 1 d
C10C C 0.52228(10) 0.68666(12) 0.49472(8) 0.0277(4) Uani 1 1 d
H10C H 0.5155 0.6231 0.4908 0.033 Uiso 1 1 d
C10D C 0.61350(10) 0.16662(11) 0.31256(8) 0.0240(3) Uani 1 1 d
H10D H 0.5730 0.2046 0.3166 0.029 Uiso 1 1 d
C11A C 0.79776(9) 0.79322(10) 0.47646(7) 0.0182(3) Uani 1 1 d
H11A H 0.7655 0.7564 0.4913 0.022 Uiso 1 1 d
C11B C 0.29349(9) 0.21062(10) 0.23965(7) 0.0180(3) Uani 1 1 d
H11B H 0.2623 0.2439 0.2574 0.022 Uiso 1 1 d
C11C C 0.55356(13) 0.86811(17) 0.61579(9) 0.0451(5) Uani 1 1 d
H11C H 0.6109 0.8789 0.6376 0.068 Uiso 1 1 d
H11D H 0.5249 0.9259 0.6080 0.068 Uiso 1 1 d
H11E H 0.5327 0.8296 0.6403 0.068 Uiso 1 1 d
C11D C 0.67586(10) -0.07881(11) 0.33931(8) 0.0250(3) Uani 1 1 d
H11F H 0.6983 -0.0843 0.3835 0.037 Uiso 1 1 d
H11G H 0.6211 -0.1028 0.3239 0.037 Uiso 1 1 d
H11H H 0.7090 -0.1131 0.3219 0.037 Uiso 1 1 d
C13A C 0.86748(10) 1.08596(11) 0.46677(7) 0.0240(3) Uani 1 1 d
H13A H 0.8396 1.0739 0.4250 0.029 Uiso 1 1 d
C13B C 0.34652(9) -0.07647(10) 0.19277(7) 0.0195(3) Uani 1 1 d
H13B H 0.3990 -0.0599 0.2190 0.023 Uiso 1 1 d
C14A C 0.88398(10) 1.18005(10) 0.48640(7) 0.0220(3) Uani 1 1 d
C14B C 0.32949(9) -0.17171(10) 0.17639(7) 0.0178(3) Uani 1 1 d
C15A C 0.85754(11) 1.24866(11) 0.44323(8) 0.0273(4) Uani 1 1 d
H15A H 0.8290 1.2340 0.4019 0.033 Uiso 1 1 d
C15B C 0.37978(9) -0.23736(10) 0.21305(7) 0.0204(3) Uani 1 1 d
H15B H 0.4255 -0.2198 0.2468 0.024 Uiso 1 1 d
C16A C 0.87290(11) 1.33810(11) 0.46061(8) 0.0262(4) Uani 1 1 d
H16A H 0.8541 1.3847 0.4313 0.031 Uiso 1 1 d
C16B C 0.36329(9) -0.32831(10) 0.20040(7) 0.0199(3) Uani 1 1 d
H16B H 0.3973 -0.3728 0.2259 0.024 Uiso 1 1 d
C17A C 0.91600(10) 1.36005(10) 0.52108(7) 0.0206(3) Uani 1 1 d
C17B C 0.29701(9) -0.35447(10) 0.15029(7) 0.0177(3) Uani 1 1 d
C18A C 0.94218(10) 1.29103(10) 0.56457(7) 0.0214(3) Uani 1 1 d
H18A H 0.9713 1.3057 0.6058 0.026 Uiso 1 1 d
C18B C 0.24689(9) -0.28802(10) 0.11283(7) 0.0176(3) Uani 1 1 d
H18B H 0.2020 -0.3055 0.0783 0.021 Uiso 1 1 d
C19A C 0.92565(10) 1.20231(10) 0.54744(7) 0.0224(3) Uani 1 1 d
H19A H 0.9425 1.1558 0.5770 0.027 Uiso 1 1 d
C19B C 0.26243(9) -0.19786(10) 0.12586(7) 0.0181(3) Uani 1 1 d
H19B H 0.2279 -0.1533 0.1008 0.022 Uiso 1 1 d
C20A C 0.93443(10) 1.45467(10) 0.53854(7) 0.0210(3) Uani 1 1 d
H20A H 0.9142 1.5006 0.5089 0.025 Uiso 1 1 d
C20B C 0.28107(10) -0.45064(10) 0.13523(7) 0.0202(3) Uani 1 1 d
H20B H 0.3127 -0.4956 0.1619 0.024 Uiso 1 1 d
C22A C 0.99212(9) 1.56823(10) 0.61006(7) 0.0182(3) Uani 1 1 d
C22B C 0.21194(9) -0.56442(10) 0.06779(7) 0.0210(3) Uani 1 1 d
C23A C 0.94471(10) 1.64043(11) 0.57909(7) 0.0237(3) Uani 1 1 d
H23A H 0.9006 1.6299 0.5424 0.028 Uiso 1 1 d
C23B C 0.21289(15) -0.63656(12) 0.10510(8) 0.0388(5) Uani 1 1 d
H23B H 0.2238 -0.6266 0.1469 0.047 Uiso 1 1 d
C24A C 0.96163(10) 1.72728(10) 0.60154(8) 0.0238(3) Uani 1 1 d
H24A H 0.9287 1.7761 0.5806 0.029 Uiso 1 1 d
C24B C 0.19794(15) -0.72360(12) 0.08172(9) 0.0390(5) Uani 1 1 d
H24B H 0.1972 -0.7726 0.1073 0.047 Uiso 1 1 d
C25A C 1.02676(9) 1.74312(10) 0.65480(7) 0.0173(3) Uani 1 1 d
C25B C 0.18427(9) -0.73881(10) 0.02133(7) 0.0196(3) Uani 1 1 d
C26A C 1.07549(9) 1.67277(10) 0.68551(7) 0.0191(3) Uani 1 1 d
H26A H 1.1210 1.6841 0.7211 0.023 Uiso 1 1 d
C26B C 0.18145(13) -0.66691(12) -0.01648(8) 0.0359(5) Uani 1 1 d
H26B H 0.1714 -0.6770 -0.0582 0.043 Uiso 1 1 d
C27A C 1.05709(9) 1.58548(10) 0.66360(7) 0.0194(3) Uani 1 1 d
H27A H 1.0891 1.5366 0.6853 0.023 Uiso 1 1 d
C27B C 0.19332(13) -0.58041(11) 0.00654(8) 0.0332(4) Uani 1 1 d
H27B H 0.1887 -0.5309 -0.0200 0.040 Uiso 1 1 d
C29A C 1.06848(9) 1.85238(10) 0.73980(7) 0.0177(3) Uani 1 1 d
H29A H 1.0872 1.8088 0.7712 0.021 Uiso 1 1 d
C29B C 0.14555(10) -0.84873(10) -0.06337(7) 0.0224(3) Uani 1 1 d
H29B H 0.1392 -0.8056 -0.0944 0.027 Uiso 1 1 d
C31A C 1.03488(10) 1.97814(10) 0.69142(8) 0.0232(3) Uani 1 1 d
H31A H 1.0263 2.0409 0.6833 0.028 Uiso 1 1 d
C31B C 0.14908(13) -0.97273(11) -0.01663(8) 0.0351(4) Uani 1 1 d
H31B H 0.1452 -1.0352 -0.0091 0.042 Uiso 1 1 d
C32A C 1.01809(10) 1.91271(10) 0.64858(7) 0.0228(3) Uani 1 1 d
H32A H 0.9957 1.9206 0.6059 0.027 Uiso 1 1 d
C32B C 0.17159(13) -0.90761(12) 0.02669(8) 0.0355(4) Uani 1 1 d
H32B H 0.1861 -0.9155 0.0691 0.043 Uiso 1 1 d

loop_
_atom_site_aniso_label
_atom_site_aniso_U_11
_atom_site_aniso_U_22
_atom_site_aniso_U_33
_atom_site_aniso_U_23
_atom_site_aniso_U_13
_atom_site_aniso_U_12
Zn1 0.01685(11) 0.01032(10) 0.02303(12) 0.00155(7) 0.00290(8) -0.00177(7)
S2C 0.01851(18) 0.01252(16) 0.02252(19) -0.00106(13) 0.00493(14) 0.00063(13)
S2D 0.01811(18) 0.01361(16) 0.02160(19) 0.00288(13) 0.00904(14) 0.00154(12)
O1C 0.0221(5) 0.0148(5) 0.0308(6) -0.0006(4) 0.0081(5) 0.0031(4)
O1D 0.0249(6) 0.0131(5) 0.0237(6) -0.0007(4) 0.0091(5) 0.0007(4)
O3C 0.0196(6) 0.0205(5) 0.0331(6) -0.0055(5) 0.0037(5) -0.0003(4)
O3D 0.0229(6) 0.0252(6) 0.0380(7) 0.0082(5) 0.0161(5) 0.0012(5)
O4C 0.0294(6) 0.0168(5) 0.0222(6) 0.0002(4) 0.0083(5) -0.0004(4)
O4D 0.0225(6) 0.0187(5) 0.0203(5) 0.0024(4) 0.0081(4) 0.0041(4)
N1A 0.0180(6) 0.0121(6) 0.0188(6) 0.0004(5) 0.0032(5) -0.0011(5)
N1B 0.0190(6) 0.0111(6) 0.0240(7) -0.0006(5) 0.0073(5) -0.0013(5)
N3A 0.0180(6) 0.0107(5) 0.0180(6) -0.0017(5) 0.0051(5) -0.0012(4)
N3B 0.0201(6) 0.0114(6) 0.0234(7) -0.0033(5) 0.0104(5) -0.0027(5)
N12A 0.0294(7) 0.0136(6) 0.0224(7) -0.0050(5) 0.0067(6) -0.0042(5)
N12B 0.0220(6) 0.0129(6) 0.0234(7) -0.0043(5) 0.0102(5) -0.0039(5)
N21A 0.0223(6) 0.0125(6) 0.0229(7) -0.0024(5) 0.0084(5) -0.0015(5)
N21B 0.0285(7) 0.0127(6) 0.0262(7) -0.0025(5) 0.0122(6) -0.0029(5)
N28A 0.0193(6) 0.0118(6) 0.0194(6) -0.0013(5) 0.0045(5) -0.0017(5)
N28B 0.0243(7) 0.0130(6) 0.0224(7) -0.0014(5) 0.0061(5) -0.0023(5)
N30A 0.0186(6) 0.0125(6) 0.0225(7) -0.0021(5) 0.0034(5) -0.0006(5)
N30B 0.0238(7) 0.0132(6) 0.0233(7) -0.0022(5) 0.0057(5) -0.0004(5)
C2A 0.0164(7) 0.0138(7) 0.0233(8) -0.0020(6) 0.0054(6) -0.0008(5)
C2B 0.0178(7) 0.0144(7) 0.0273(8) -0.0037(6) 0.0098(6) -0.0022(5)
C4A 0.0193(7) 0.0163(7) 0.0231(8) -0.0033(6) 0.0084(6) 0.0006(6)
C4B 0.0221(8) 0.0150(7) 0.0306(9) -0.0044(6) 0.0146(7) -0.0011(6)
C5A 0.0227(7) 0.0122(6) 0.0196(7) -0.0023(5) 0.0058(6) 0.0001(6)
C5B 0.0242(8) 0.0123(7) 0.0258(8) -0.0029(6) 0.0118(6) -0.0007(6)
C5C 0.0162(7) 0.0194(7) 0.0232(8) 0.0004(6) 0.0050(6) 0.0020(6)
C5D 0.0192(7) 0.0140(7) 0.0178(7) 0.0003(5) 0.0059(6) 0.0015(5)
C6A 0.0171(7) 0.0111(6) 0.0160(7) -0.0012(5) 0.0022(6) -0.0002(5)
C6B 0.0209(7) 0.0113(6) 0.0210(7) -0.0030(5) 0.0084(6) -0.0030(5)
C6C 0.0300(9) 0.0197(8) 0.0229(8) 0.0005(6) 0.0068(7) 0.0026(6)
C6D 0.0181(7) 0.0205(7) 0.0209(8) -0.0014(6) 0.0071(6) 0.0008(6)
C7A 0.0237(8) 0.0162(7) 0.0205(8) -0.0031(6) 0.0091(6) -0.0024(6)
C7B 0.0254(8) 0.0200(8) 0.0344(9) -0.0075(7) 0.0179(7) -0.0083(6)
C7C 0.0314(9) 0.0271(9) 0.0273(9) -0.0052(7) 0.0060(7) 0.0061(7)
C7D 0.0218(8) 0.0186(7) 0.0224(8) -0.0026(6) 0.0059(6) 0.0062(6)
C8A 0.0262(8) 0.0164(7) 0.0267(8) -0.0023(6) 0.0115(7) -0.0058(6)
C8B 0.0281(8) 0.0184(7) 0.0343(9) -0.0078(7) 0.0194(7) -0.0040(6)
C8C 0.0200(8) 0.0477(11) 0.0228(9) -0.0021(8) 0.0060(7) 0.0076(7)
C8D 0.0237(8) 0.0162(7) 0.0154(7) -0.0010(6) 0.0021(6) 0.0025(6)
C9A 0.0240(8) 0.0119(7) 0.0183(7) -0.0020(6) 0.0024(6) -0.0019(6)
C9B 0.0212(7) 0.0129(7) 0.0191(7) -0.0022(5) 0.0060(6) -0.0028(5)
C9C 0.0233(8) 0.0504(11) 0.0247(9) 0.0109(8) 0.0095(7) 0.0019(8)
C9D 0.0269(8) 0.0184(7) 0.0301(9) 0.0043(6) 0.0147(7) 0.0015(6)
C10A 0.0284(8) 0.0152(7) 0.0170(7) -0.0012(6) 0.0076(6) 0.0014(6)
C10B 0.0174(7) 0.0154(7) 0.0219(7) -0.0010(6) 0.0070(6) -0.0032(5)
C10C 0.0226(8) 0.0274(9) 0.0319(9) 0.0071(7) 0.0085(7) -0.0002(6)
C10D 0.0259(8) 0.0171(7) 0.0338(9) 0.0030(6) 0.0167(7) 0.0061(6)
C11A 0.0211(7) 0.0142(7) 0.0189(7) 0.0012(6) 0.0068(6) -0.0006(6)
C11B 0.0185(7) 0.0144(7) 0.0216(8) -0.0020(6) 0.0081(6) -0.0003(5)
C11C 0.0348(11) 0.0740(15) 0.0268(10) -0.0081(10) 0.0116(8) 0.0113(10)
C11D 0.0326(9) 0.0157(7) 0.0248(8) 0.0001(6) 0.0082(7) 0.0035(6)
C13A 0.0296(8) 0.0168(7) 0.0214(8) -0.0051(6) 0.0044(7) -0.0035(6)
C13B 0.0195(7) 0.0178(7) 0.0214(8) -0.0043(6) 0.0079(6) -0.0047(6)
C14A 0.0275(8) 0.0139(7) 0.0230(8) -0.0026(6) 0.0073(7) -0.0030(6)
C14B 0.0191(7) 0.0148(7) 0.0220(8) -0.0032(6) 0.0106(6) -0.0021(5)
C15A 0.0365(9) 0.0192(8) 0.0201(8) -0.0030(6) 0.0031(7) -0.0026(7)
C15B 0.0190(7) 0.0198(7) 0.0217(8) -0.0034(6) 0.0065(6) -0.0012(6)
C16A 0.0372(9) 0.0151(7) 0.0225(8) 0.0012(6) 0.0063(7) -0.0004(7)
C16B 0.0218(8) 0.0166(7) 0.0223(8) 0.0000(6) 0.0091(6) 0.0025(6)
C17A 0.0263(8) 0.0137(7) 0.0222(8) -0.0023(6) 0.0094(6) -0.0022(6)
C17B 0.0222(7) 0.0148(7) 0.0203(7) -0.0023(6) 0.0127(6) -0.0010(6)
C18A 0.0276(8) 0.0166(7) 0.0184(8) -0.0032(6) 0.0066(6) -0.0019(6)
C18B 0.0184(7) 0.0173(7) 0.0178(7) -0.0034(6) 0.0076(6) -0.0020(6)
C19A 0.0298(8) 0.0138(7) 0.0217(8) 0.0002(6) 0.0071(7) -0.0008(6)
C19B 0.0202(7) 0.0151(7) 0.0200(7) -0.0005(6) 0.0086(6) 0.0003(5)
C20A 0.0285(8) 0.0131(7) 0.0221(8) -0.0002(6) 0.0102(7) -0.0010(6)
C20B 0.0270(8) 0.0148(7) 0.0221(8) 0.0000(6) 0.0129(7) -0.0003(6)
C22A 0.0216(7) 0.0123(7) 0.0221(8) -0.0021(6) 0.0096(6) -0.0017(5)
C22B 0.0244(8) 0.0138(7) 0.0259(8) -0.0026(6) 0.0104(7) -0.0025(6)
C23A 0.0229(8) 0.0167(7) 0.0237(8) -0.0044(6) -0.0009(6) -0.0007(6)
C23B 0.0764(15) 0.0198(8) 0.0237(9) -0.0042(7) 0.0224(10) -0.0078(9)
C24A 0.0244(8) 0.0147(7) 0.0255(8) -0.0013(6) 0.0012(7) 0.0017(6)
C24B 0.0770(15) 0.0156(8) 0.0273(9) 0.0001(7) 0.0222(10) -0.0059(8)
C25A 0.0197(7) 0.0121(7) 0.0201(7) -0.0028(5) 0.0072(6) -0.0029(5)
C25B 0.0215(7) 0.0133(7) 0.0232(8) -0.0031(6) 0.0072(6) -0.0028(6)
C26A 0.0194(7) 0.0171(7) 0.0187(7) -0.0023(6) 0.0046(6) -0.0007(6)
C26B 0.0613(13) 0.0195(8) 0.0197(8) -0.0031(7) 0.0061(8) -0.0120(8)
C27A 0.0220(7) 0.0146(7) 0.0204(8) 0.0008(6) 0.0064(6) 0.0029(6)
C27B 0.0532(12) 0.0156(8) 0.0231(9) 0.0007(6) 0.0048(8) -0.0095(7)
C29A 0.0167(7) 0.0148(7) 0.0197(7) -0.0020(6) 0.0043(6) 0.0003(5)
C29B 0.0304(8) 0.0138(7) 0.0235(8) -0.0022(6) 0.0105(7) -0.0008(6)
C31A 0.0267(8) 0.0122(7) 0.0259(8) 0.0010(6) 0.0036(7) -0.0020(6)
C31B 0.0534(12) 0.0136(7) 0.0272(9) 0.0010(7) 0.0016(8) -0.0061(7)
C32A 0.0283(8) 0.0150(7) 0.0200(8) 0.0018(6) 0.0030(6) -0.0036(6)
C32B 0.0574(12) 0.0167(8) 0.0218(9) 0.0021(6) 0.0018(8) -0.0063(8)

loop_
_atom_type_symbol
_atom_type_description
_atom_type_scat_dispersion_real
_atom_type_scat_dispersion_imag
_atom_type_scat_source
C C 0.0181 0.0091 'International Tables Vol C Tables 4.2.6.8 and 6.1.1.4'
H H 0.0000 0.0000 'International Tables Vol C Tables 4.2.6.8 and 6.1.1.4'
N N 0.0311 0.0180 'International Tables Vol C Tables 4.2.6.8 and 6.1.1.4'
O O 0.0492 0.0322 'International Tables Vol C Tables 4.2.6.8 and 6.1.1.4'
S S 0.3331 0.5567 'International Tables Vol C Tables 4.2.6.8 and 6.1.1.4'
Zn Zn -1.5491 0.6778 'International Tables Vol C Tables 4.2.6.8 and 6.1.1.4'

loop_
_geom_angle_atom_site_label_1
_geom_angle_atom_site_label_2
_geom_angle_atom_site_label_3
_geom_angle
_geom_angle_site_symmetry_1
_geom_angle_site_symmetry_3
O1C Zn1 O1D 166.21(4) . .
O1C Zn1 N30A 101.50(5) . 4_585
N1A Zn1 O1C 89.36(5) . .
N1A Zn1 O1D 92.16(5) . .
N1A Zn1 N1B 176.08(5) . .
N1A Zn1 N30A 87.09(5) . 4_585
N1A Zn1 N30B 89.97(5) . 4_656
N1B Zn1 O1C 90.18(5) . .
N1B Zn1 O1D 89.21(5) . .
N1B Zn1 N30A 89.19(5) . 4_585
N1B Zn1 N30B 93.85(5) . 4_656
N30A Zn1 O1D 92.26(5) 4_585 .
N30B Zn1 O1C 83.34(5) 4_656 .
N30B Zn1 O1D 82.95(5) 4_656 .
N30B Zn1 N30A 174.29(5) 4_656 4_585
O1C S2C C5C 105.58(7) . .
O3C S2C O1C 112.16(7) . .
O3C S2C O4C 114.75(7) . .
O3C S2C C5C 106.22(7) . .
O4C S2C O1C 111.45(7) . .
O4C S2C C5C 105.90(7) . .
O1D S2D C5D 105.78(7) . .
O3D S2D O1D 113.62(7) . .
O3D S2D O4D 114.22(7) . .
O3D S2D C5D 107.28(7) . .
O4D S2D O1D 111.33(7) . .
O4D S2D C5D 103.64(7) . .
S2C O1C Zn1 141.88(7) . .
S2D O1D Zn1 147.80(7) . .
C2A N1A Zn1 123.06(10) . .
C2A N1A C5A 106.14(12) . .
C5A N1A Zn1 130.79(10) . .
C2B N1B Zn1 121.95(10) . .
C2B N1B C5B 106.02(12) . .
C5B N1B Zn1 131.85(10) . .
C2A N3A C4A 107.33(12) . .
C2A N3A C6A 123.53(12) . .
C4A N3A C6A 129.10(13) . .
C2B N3B C4B 106.63(12) . .
C2B N3B C6B 124.32(13) . .
C4B N3B C6B 128.56(13) . .
C13A N12A C9A 116.59(14) . .
C13B N12B C9B 116.90(13) . .
C20A N21A C22A 121.08(13) . .
C20B N21B C22B 121.70(14) . .
C29A N28A C25A 125.32(13) . .
C29A N28A C32A 107.00(12) . .
C32A N28A C25A 127.19(13) . .
C29B N28B C25B 125.68(13) . .
C29B N28B C32B 106.59(13) . .
C32B N28B C25B 127.68(14) . .
C29A N30A Zn1 123.10(11) . 4_686
C29A N30A C31A 105.23(13) . .
C31A N30A Zn1 131.22(10) . 4_686
C29B N30B Zn1 125.36(11) . 4
C29B N30B C31B 105.08(13) . .
C31B N30B Zn1 129.56(11) . 4
N1A C2A N3A 111.22(13) . .
N1B C2B N3B 111.66(13) . .
C5A C4A N3A 105.66(13) . .
C5B C4B N3B 106.28(13) . .
C4A C5A N1A 109.64(13) . .
C4B C5B N1B 109.40(13) . .
C6C C5C S2C 118.61(12) . .
C6C C5C C10C 119.59(16) . .
C10C C5C S2C 121.69(13) . .
C6D C5D S2D 120.98(12) . .
C6D C5D C10D 119.72(14) . .
C10D C5D S2D 118.88(11) . .
C7A C6A N3A 120.10(13) . .
C7A C6A C11A 121.33(13) . .
C11A C6A N3A 118.49(13) . .
C7B C6B N3B 119.14(13) . .
C11B C6B N3B 120.38(13) . .
C11B C6B C7B 120.41(13) . .
C5C C6C C7C 119.72(16) . .
C5D C6D C7D 119.67(14) . .
C6A C7A C8A 118.87(14) . .
C8B C7B C6B 119.88(14) . .
C6C C7C C8C 121.46(17) . .
C6D C7D C8D 121.15(14) . .
C7A C8A C9A 120.46(14) . .
C7B C8B C9B 120.06(14) . .
C7C C8C C11C 120.01(19) . .
C9C C8C C7C 118.28(16) . .
C9C C8C C11C 121.68(18) . .
C7D C8D C11D 122.03(14) . .
C9D C8D C7D 118.38(14) . .
C9D C8D C11D 119.58(15) . .
C8A C9A N12A 122.44(14) . .
C8A C9A C10A 119.93(14) . .
C10A C9A N12A 117.63(14) . .
C8B C9B N12B 121.71(14) . .
C8B C9B C10B 119.66(14) . .
C10B C9B N12B 118.61(13) . .
C8C C9C C10C 121.12(16) . .
C10D C9D C8D 121.06(15) . .
C11A C10A C9A 119.86(14) . .
C11B C10B C9B 120.18(14) . .
C5C C10C C9C 119.82(16) . .
C9D C10D C5D 120.01(14) . .
C10A C11A C6A 119.50(14) . .
C10B C11B C6B 119.54(14) . .
N12A C13A C14A 122.73(15) . .
N12B C13B C14B 122.28(14) . .
C15A C14A C13A 118.95(15) . .
C15A C14A C19A 119.68(14) . .
C19A C14A C13A 121.38(14) . .
C15B C14B C13B 118.80(14) . .
C15B C14B C19B 119.75(13) . .
C19B C14B C13B 121.42(14) . .
C16A C15A C14A 120.03(15) . .
C16B C15B C14B 120.27(14) . .
C15A C16A C17A 120.24(15) . .
C15B C16B C17B 120.13(14) . .
C16A C17A C18A 119.71(14) . .
C16A C17A C20A 119.75(14) . .
C18A C17A C20A 120.54(14) . .
C16B C17B C18B 119.51(13) . .
C16B C17B C20B 120.38(14) . .
C18B C17B C20B 120.07(14) . .
C19A C18A C17A 120.00(15) . .
C19B C18B C17B 120.43(14) . .
C18A C19A C14A 120.32(14) . .
C18B C19B C14B 119.90(14) . .
N21A C20A C17A 121.29(14) . .
N21B C20B C17B 119.89(14) . .
C23A C22A N21A 124.66(14) . .
C23A C22A C27A 118.88(14) . .
C27A C22A N21A 116.39(13) . .
C23B C22B N21B 125.14(15) . .
C23B C22B C27B 118.69(15) . .
C27B C22B N21B 116.11(14) . .
C24A C23A C22A 120.28(14) . .
C22B C23B C24B 120.37(16) . .
C23A C24A C25A 119.97(14) . .
C25B C24B C23B 120.03(16) . .
C24A C25A N28A 119.33(13) . .
C26A C25A N28A 119.90(13) . .
C26A C25A C24A 120.66(14) . .
C24B C25B N28B 121.00(14) . .
C24B C25B C26B 119.89(15) . .
C26B C25B N28B 119.04(15) . .
C25A C26A C27A 119.11(14) . .
C27B C26B C25B 119.71(16) . .
C26A C27A C22A 121.06(14) . .
C26B C27B C22B 121.13(16) . .
N30A C29A N28A 111.57(13) . .
N30B C29B N28B 112.14(14) . .
C32A C31A N30A 110.19(13) . .
C32B C31B N30B 110.45(15) . .
C31A C32A N28A 106.00(14) . .
C31B C32B N28B 105.74(15) . .

loop_
_geom_bond_atom_site_label_1
_geom_bond_atom_site_label_2
_geom_bond_distance
_geom_bond_site_symmetry_2
Zn1 O1C 2.1999(12) .
Zn1 O1D 2.3381(11) .
Zn1 N1A 2.0876(13) .
Zn1 N1B 2.0919(14) .
Zn1 N30A 2.2024(14) 4_585
Zn1 N30B 2.1568(14) 4_656
S2C O1C 1.4704(11) .
S2C O3C 1.4473(12) .
S2C O4C 1.4564(12) .
S2C C5C 1.7778(17) .
S2D O1D 1.4760(12) .
S2D O3D 1.4457(12) .
S2D O4D 1.4635(12) .
S2D C5D 1.7771(15) .
N1A C2A 1.3167(19) .
N1A C5A 1.381(2) .
N1B C2B 1.317(2) .
N1B C5B 1.385(2) .
N3A C2A 1.350(2) .
N3A C4A 1.3863(19) .
N3A C6A 1.4299(18) .
N3B C2B 1.352(2) .
N3B C4B 1.3908(19) .
N3B C6B 1.4317(18) .
N12A C9A 1.4195(19) .
N12A C13A 1.271(2) .
N12B C9B 1.4188(19) .
N12B C13B 1.276(2) .
N21A C20A 1.278(2) .
N21A C22A 1.4132(19) .
N21B C20B 1.272(2) .
N21B C22B 1.4090(19) .
N28A C25A 1.4277(18) .
N28A C29A 1.362(2) .
N28A C32A 1.383(2) .
N28B C25B 1.4279(19) .
N28B C29B 1.359(2) .
N28B C32B 1.377(2) .
N30A Zn1 2.2023(14) 4_686
N30A C29A 1.3199(19) .
N30A C31A 1.392(2) .
N30B Zn1 2.1568(14) 4
N30B C29B 1.309(2) .
N30B C31B 1.378(2) .
C4A C5A 1.362(2) .
C4B C5B 1.358(2) .
C5C C6C 1.388(2) .
C5C C10C 1.396(2) .
C5D C6D 1.386(2) .
C5D C10D 1.398(2) .
C6A C7A 1.385(2) .
C6A C11A 1.395(2) .
C6B C7B 1.393(2) .
C6B C11B 1.389(2) .
C6C C7C 1.392(2) .
C6D C7D 1.393(2) .
C7A C8A 1.390(2) .
C7B C8B 1.382(2) .
C7C C8C 1.393(3) .
C7D C8D 1.394(2) .
C8A C9A 1.395(2) .
C8B C9B 1.395(2) .
C8C C9C 1.386(3) .
C8C C11C 1.515(3) .
C8D C9D 1.393(2) .
C8D C11D 1.506(2) .
C9A C10A 1.396(2) .
C9B C10B 1.397(2) .
C9C C10C 1.397(3) .
C9D C10D 1.383(2) .
C10A C11A 1.384(2) .
C10B C11B 1.387(2) .
C13A C14A 1.465(2) .
C13B C14B 1.465(2) .
C14A C15A 1.397(2) .
C14A C19A 1.405(2) .
C14B C15B 1.393(2) .
C14B C19B 1.406(2) .
C15A C16A 1.385(2) .
C15B C16B 1.388(2) .
C16A C17A 1.397(2) .
C16B C17B 1.394(2) .
C17A C18A 1.405(2) .
C17A C20A 1.464(2) .
C17B C18B 1.408(2) .
C17B C20B 1.471(2) .
C18A C19A 1.375(2) .
C18B C19B 1.376(2) .
C22A C23A 1.396(2) .
C22A C27A 1.398(2) .
C22B C23B 1.383(2) .
C22B C27B 1.387(2) .
C23A C24A 1.383(2) .
C23B C24B 1.390(2) .
C24A C25A 1.391(2) .
C24B C25B 1.380(2) .
C25A C26A 1.383(2) .
C25B C26B 1.381(2) .
C26A C27A 1.388(2) .
C26B C27B 1.378(2) .
C31A C32A 1.356(2) .
C31B C32B 1.359(2) .
